data_1546134
loop_
_publ_author_name
'Yan, Hong'
'Li, Xiang'
'Yin, Yongheng'
'Lu, Changsheng'
'Tong, Xiao'
'Zhao, Qiang'

_publ_section_title
;
 Using highly emissive and environmentally sensitive
 o-carborane-functionalized metallophosphors to monitor mitochondrial
 polarity
;
_journal_name_full 'Chem. Sci.'
_journal_paper_doi 10.1039/C7SC00160F
_journal_year 2017
_chemical_formula_moiety 'C37 H26 B10 F4 Ir N4, F6 P, C H2 Cl2'
_chemical_formula_sum 'C38 H38 B10 Cl2 F10 Ir N4 P'
_chemical_formula_weight 1142.89
_chemical_name_systematic
; 
 ? 
;
_space_group_IT_number 15
_symmetry_cell_setting monoclinic
_symmetry_space_group_name_Hall '-C 2yc'
_symmetry_space_group_name_H-M 'C 1 2/c 1'
_atom_sites_solution_hydrogens geom
_atom_sites_solution_primary direct
_atom_sites_solution_secondary difmap
_audit_creation_method SHELXL-97
_audit_update_record
;
2016-07-28 deposited with the CCDC.
2017-05-30 downloaded from the CCDC.
;
_cell_angle_alpha 90.00
_cell_angle_beta 108.1890(10)
_cell_angle_gamma 90.00
_cell_formula_units_Z 8
_cell_length_a 41.094(3)
_cell_length_b 11.9824(8)
_cell_length_c 19.1819(12)
_cell_measurement_reflns_used 5008
_cell_measurement_temperature 123(2)
_cell_measurement_theta_max 27.51
_cell_measurement_theta_min 2.24
_cell_volume 8973.3(11)
_computing_structure_refinement 'SHELXL-97 (Sheldrick, 2008)'
_computing_structure_solution 'SHELXS-97 (Sheldrick, 2008)'
_diffrn_ambient_temperature 123(2)
_diffrn_measured_fraction_theta_full 0.985
_diffrn_measured_fraction_theta_max 0.985
_diffrn_measurement_device_type 'CCD area detector'
_diffrn_measurement_method 'phi and omega scans'
_diffrn_radiation_monochromator graphite
_diffrn_radiation_source 'fine-focus sealed tube'
_diffrn_radiation_type MoK\a
_diffrn_radiation_wavelength 0.71073
_diffrn_reflns_av_R_equivalents 0.0014
_diffrn_reflns_av_sigmaI/netI 0.0869
_diffrn_reflns_limit_h_max 50
_diffrn_reflns_limit_h_min -53
_diffrn_reflns_limit_k_max 15
_diffrn_reflns_limit_k_min 0
_diffrn_reflns_limit_l_max 24
_diffrn_reflns_limit_l_min 0
_diffrn_reflns_number 10315
_diffrn_reflns_theta_full 27.54
_diffrn_reflns_theta_max 27.54
_diffrn_reflns_theta_min 1.04
_exptl_absorpt_coefficient_mu 3.208
_exptl_absorpt_correction_T_max 0.7192
_exptl_absorpt_correction_T_min 0.6278
_exptl_absorpt_correction_type multi-scan
_exptl_absorpt_process_details 'TWINABS (Bruker, 2011)'
_exptl_crystal_density_diffrn 1.692
_exptl_crystal_density_method 'not measured'
_exptl_crystal_description bolck
_exptl_crystal_F_000 4480
_exptl_crystal_size_max 0.16
_exptl_crystal_size_mid 0.14
_exptl_crystal_size_min 0.11
_refine_diff_density_max 4.624
_refine_diff_density_min -2.580
_refine_diff_density_rms 0.247
_refine_ls_extinction_method none
_refine_ls_goodness_of_fit_ref 1.077
_refine_ls_hydrogen_treatment constr
_refine_ls_matrix_type full
_refine_ls_number_parameters 746
_refine_ls_number_reflns 10380
_refine_ls_number_restraints 1229
_refine_ls_restrained_S_all 1.030
_refine_ls_R_factor_all 0.0772
_refine_ls_R_factor_gt 0.0575
_refine_ls_shift/su_max 0.019
_refine_ls_shift/su_mean 0.000
_refine_ls_structure_factor_coef Fsqd
_refine_ls_weighting_details 'calc w=1/[\s^2^(Fo^2^)+(0.0922P)^2^+4.2005P] where P=(Fo^2^+2Fc^2^)/3'
_refine_ls_weighting_scheme calc
_refine_ls_wR_factor_gt 0.1471
_refine_ls_wR_factor_ref 0.1622
_reflns_number_gt 8200
_reflns_number_total 10300
_reflns_threshold_expression >2sigma(I)
_cod_data_source_file c7sc00160f2.cif
_cod_data_source_block 2d
_cod_depositor_comments
;
The following automatic conversions were performed:

'_symmetry_cell_setting' value 'Monoclinic' changed to 'monoclinic'
according to
/home/data/users/saulius/crontab/automatic-downloads/rss-feeds/RSC/lib/dictionaries/cif_core.dic
dictionary named 'cif_core.dic' version 2.4.2 from 2011-04-26.

Automatic conversion script
Id: cif_fix_values 4973 2017-02-22 13:04:09Z antanas 
;
_cod_original_cell_volume 8973.3(10)
_cod_original_sg_symbol_Hall '-C 2yc  '
_cod_original_sg_symbol_H-M 'C2/c  '
_cod_database_code 1546134

loop_
_symmetry_equiv_pos_as_xyz
'x, y, z'
'-x, y, -z+1/2'
'x+1/2, y+1/2, z'
'-x+1/2, y+1/2, -z+1/2'
'-x, -y, -z'
'x, -y, z-1/2'
'-x+1/2, -y+1/2, -z'
'x+1/2, -y+1/2, z-1/2'

loop_
_atom_site_label
_atom_site_type_symbol
_atom_site_fract_x
_atom_site_fract_y
_atom_site_fract_z
_atom_site_U_iso_or_equiv
_atom_site_adp_type
_atom_site_occupancy
_atom_site_symmetry_multiplicity
_atom_site_calc_flag
_atom_site_refinement_flags
_atom_site_disorder_assembly
_atom_site_disorder_group
B1 B 0.9015(2) 0.3816(6) 0.7788(4) 0.0201(15) Uani 1 1 d . . .
H1 H 0.9245 0.3374 0.7729 0.024 Uiso 1 1 calc R . .
B2 B 0.8596(2) 0.3297(6) 0.7374(4) 0.0219(16) Uani 1 1 d . . .
H2 H 0.8551 0.2512 0.7039 0.026 Uiso 1 1 calc R . .
B3 B 0.83450(19) 0.3648(6) 0.7945(4) 0.0189(15) Uani 1 1 d . . .
H3 H 0.8132 0.3096 0.7987 0.023 Uiso 1 1 calc R . .
B4 B 0.8614(2) 0.4387(6) 0.8719(4) 0.0200(15) Uani 1 1 d . . .
H4 H 0.8582 0.4320 0.9276 0.024 Uiso 1 1 calc R . .
B5 B 0.8993(2) 0.5300(6) 0.7839(5) 0.0229(16) Uani 1 1 d . . .
H5 H 0.9211 0.5842 0.7811 0.028 Uiso 1 1 calc R . .
B6 B 0.8726(2) 0.4564(7) 0.7062(5) 0.0231(16) Uani 1 1 d . . .
H6 H 0.8765 0.4632 0.6511 0.028 Uiso 1 1 calc R . .
B7 B 0.8307(2) 0.4440(7) 0.7142(4) 0.0238(17) Uani 1 1 d . . .
H7 H 0.8071 0.4419 0.6653 0.029 Uiso 1 1 calc R . .
B8 B 0.8319(2) 0.5121(7) 0.7989(5) 0.0251(17) Uani 1 1 d . . .
H8 H 0.8089 0.5549 0.8058 0.030 Uiso 1 1 calc R . .
B9 B 0.8744(2) 0.5647(6) 0.8399(4) 0.0213(16) Uani 1 1 d . . .
H9 H 0.8795 0.6426 0.8739 0.026 Uiso 1 1 calc R . .
B10 B 0.8556(2) 0.5690(7) 0.7433(5) 0.0262(18) Uani 1 1 d . . .
H10 H 0.8481 0.6496 0.7130 0.031 Uiso 1 1 calc R . .
C1 C 0.81678(17) -0.0341(5) 1.0786(4) 0.0168(13) Uani 1 1 d . . .
C2 C 0.83023(16) -0.0121(5) 1.1548(3) 0.0161(13) Uani 1 1 d . . .
C3 C 0.81432(17) -0.0613(5) 1.2012(3) 0.0166(13) Uani 1 1 d . . .
C4 C 0.78485(19) -0.1259(6) 1.1762(4) 0.0239(15) Uani 1 1 d . . .
H4A H 0.7741 -0.1575 1.2088 0.029 Uiso 1 1 calc R . .
C5 C 0.77203(17) -0.1416(5) 1.1012(4) 0.0210(14) Uani 1 1 d . . .
C6 C 0.78713(17) -0.1000(6) 1.0526(4) 0.0211(14) Uani 1 1 d . . .
H6A H 0.7777 -0.1154 1.0017 0.025 Uiso 1 1 calc R . .
C7 C 0.86050(16) 0.0597(5) 1.1776(4) 0.0172(13) Uani 1 1 d . . .
C8 C 0.87837(17) 0.0939(6) 1.2488(4) 0.0218(14) Uani 1 1 d . . .
H8A H 0.8708 0.0712 1.2887 0.026 Uiso 1 1 calc R . .
C9 C 0.90708(19) 0.1608(7) 1.2612(4) 0.0305(17) Uani 1 1 d . . .
H9A H 0.9195 0.1832 1.3098 0.037 Uiso 1 1 calc R . .
C10 C 0.91754(19) 0.1951(6) 1.2028(4) 0.0292(16) Uani 1 1 d . . .
H10A H 0.9370 0.2418 1.2102 0.035 Uiso 1 1 calc R . .
C11 C 0.89919(17) 0.1601(6) 1.1343(4) 0.0223(14) Uani 1 1 d . . .
H11A H 0.9064 0.1832 1.0942 0.027 Uiso 1 1 calc R . .
C12 C 0.81000(17) 0.1617(5) 0.9921(4) 0.0190(13) Uani 1 1 d . . .
C13 C 0.78385(15) 0.1457(5) 0.9254(3) 0.0146(12) Uani 1 1 d . . .
C14 C 0.76024(17) 0.2326(6) 0.8981(3) 0.0193(13) Uani 1 1 d . . .
C15 C 0.76245(18) 0.3340(6) 0.9345(4) 0.0219(14) Uani 1 1 d . . .
H15A H 0.7469 0.3931 0.9149 0.026 Uiso 1 1 calc R . .
C16 C 0.7879(2) 0.3447(6) 0.9997(4) 0.0274(16) Uani 1 1 d . . .
C17 C 0.81148(17) 0.2625(5) 1.0296(4) 0.0197(13) Uani 1 1 d . . .
H17A H 0.8286 0.2742 1.0754 0.024 Uiso 1 1 calc R . .
C18 C 0.78435(17) 0.0404(5) 0.8873(4) 0.0172(13) Uani 1 1 d . . .
C19 C 0.76025(17) 0.0018(6) 0.8228(4) 0.0217(14) Uani 1 1 d . . .
H19A H 0.7403 0.0445 0.7998 0.026 Uiso 1 1 calc R . .
C20 C 0.76556(18) -0.0982(7) 0.7929(4) 0.0278(16) Uani 1 1 d . . .
H20A H 0.7496 -0.1235 0.7483 0.033 Uiso 1 1 calc R . .
C21 C 0.79389(19) -0.1618(6) 0.8275(4) 0.0258(15) Uani 1 1 d . . .
H21A H 0.7976 -0.2312 0.8073 0.031 Uiso 1 1 calc R . .
C22 C 0.81674(17) -0.1229(5) 0.8918(4) 0.0186(13) Uani 1 1 d . . .
H22A H 0.8363 -0.1668 0.9161 0.022 Uiso 1 1 calc R . .
C23 C 0.90240(16) 0.0363(5) 0.9579(3) 0.0148(12) Uani 1 1 d . . .
C24 C 0.92193(17) 0.0646(6) 0.9136(4) 0.0212(14) Uani 1 1 d . . .
H24A H 0.9406 0.0188 0.9121 0.025 Uiso 1 1 calc R . .
C25 C 0.91400(16) 0.1605(5) 0.8713(3) 0.0181(13) Uani 1 1 d . . .
H25A H 0.9271 0.1801 0.8400 0.022 Uiso 1 1 calc R . .
C26 C 0.88720(15) 0.2278(5) 0.8744(3) 0.0141(12) Uani 1 1 d . . .
C27 C 0.86821(16) 0.1935(5) 0.9193(3) 0.0140(12) Uani 1 1 d . . .
H27A H 0.8496 0.2384 0.9219 0.017 Uiso 1 1 calc R . .
C28 C 0.87719(15) 0.3330(5) 0.8314(3) 0.0151(12) Uani 1 1 d . . .
C29 C 0.90038(18) 0.4505(5) 0.8584(4) 0.0213(14) Uani 1 1 d . . .
C30 C 0.93202(18) 0.4387(6) 0.9269(4) 0.0236(15) Uani 1 1 d . . .
H30A H 0.9287 0.3682 0.9518 0.028 Uiso 1 1 calc R . .
C31 C 0.9340(2) 0.5328(7) 0.9813(4) 0.0320(18) Uani 1 1 d . . .
H31A H 0.9535 0.5203 1.0255 0.048 Uiso 1 1 calc R . .
H31B H 0.9128 0.5344 0.9947 0.048 Uiso 1 1 calc R . .
H31C H 0.9368 0.6041 0.9590 0.048 Uiso 1 1 calc R . .
C32 C 0.9660(2) 0.4271(8) 0.9119(5) 0.0380(19) Uani 1 1 d . . .
H32A H 0.9845 0.4178 0.9585 0.057 Uiso 1 1 calc R . .
H32B H 0.9703 0.4942 0.8869 0.057 Uiso 1 1 calc R . .
H32C H 0.9653 0.3617 0.8808 0.057 Uiso 1 1 calc R . .
C33 C 0.90843(16) -0.0635(5) 1.0054(3) 0.0155(13) Uani 1 1 d . . .
C34 C 0.93800(16) -0.1272(5) 1.0210(4) 0.0211(14) Uani 1 1 d . . .
H34A H 0.9555 -0.1088 1.0002 0.025 Uiso 1 1 calc R . .
C35 C 0.94163(18) -0.2174(6) 1.0672(4) 0.0240(15) Uani 1 1 d . . .
H35A H 0.9620 -0.2608 1.0794 0.029 Uiso 1 1 calc R . .
C36 C 0.91580(19) -0.2451(6) 1.0960(4) 0.0272(16) Uani 1 1 d . . .
H36A H 0.9176 -0.3084 1.1268 0.033 Uiso 1 1 calc R . .
C37 C 0.88730(19) -0.1775(5) 1.0783(4) 0.0219(14) Uani 1 1 d . . .
H37A H 0.8695 -0.1959 1.0981 0.026 Uiso 1 1 calc R . .
F1 F 0.82786(11) -0.0506(3) 1.2753(2) 0.0278(10) Uani 1 1 d . . .
F2 F 0.74302(12) -0.2025(4) 1.0756(2) 0.0366(11) Uani 1 1 d . . .
F3 F 0.73481(11) 0.2215(4) 0.8338(2) 0.0307(10) Uani 1 1 d . . .
F4 F 0.79014(12) 0.4430(4) 1.0362(3) 0.0372(11) Uani 1 1 d . . .
Ir1 Ir 0.843718(6) 0.035437(19) 1.018766(12) 0.01239(9) Uani 1 1 d . . .
N1 N 0.87085(13) 0.0934(4) 1.1203(3) 0.0136(10) Uani 1 1 d . . .
N2 N 0.81210(13) -0.0238(4) 0.9215(3) 0.0160(11) Uani 1 1 d . . .
N3 N 0.87530(13) 0.0989(4) 0.9591(3) 0.0136(10) Uani 1 1 d . . .
N4 N 0.88312(13) -0.0869(4) 1.0348(3) 0.0164(11) Uani 1 1 d . . .
C38 C 0.0000 0.4461(9) 0.2500 0.037(3) Uani 1 2 d SD . .
H38A H 0.0049 0.3900 0.2233 0.045 Uiso 0.50 1 d PR . .
H38B H -0.0133 0.4119 0.2823 0.045 Uiso 0.50 1 d PR . .
Cl1 Cl -0.0269(3) 0.5517(8) 0.2004(6) 0.087(4) Uani 0.50 1 d PD . .
Cl2 Cl 0.0363(3) 0.5028(8) 0.3141(6) 0.060(2) Uani 0.50 1 d PD . .
C39 C 1.0000 0.9644(10) 0.2500 0.053(4) Uani 1 2 d SD . .
H39A H 1.0113 0.9821 0.3056 0.064 Uiso 0.50 1 d PR . .
H39B H 1.0012 1.0294 0.2260 0.064 Uiso 0.50 1 d PR . .
Cl3 Cl 0.95819(14) 0.9238(5) 0.2447(3) 0.0573(13) Uani 0.50 1 d PD . .
Cl4 Cl 1.02306(19) 0.8518(7) 0.2323(4) 0.085(2) Uani 0.50 1 d PD . .
P1A P 0.9920(2) 0.1963(7) 0.0903(5) 0.0217(14) Uani 0.482(4) 1 d PDU A 1
F5A F 0.9875(3) 0.1785(11) 0.0056(5) 0.041(3) Uani 0.482(4) 1 d PDU A 1
F6A F 0.9967(4) 0.2127(11) 0.1758(5) 0.033(3) Uani 0.482(4) 1 d PDU A 1
F7A F 0.9648(3) 0.0987(10) 0.0863(6) 0.028(2) Uani 0.482(4) 1 d PDU A 1
F8A F 0.9616(4) 0.2856(11) 0.0706(6) 0.039(3) Uani 0.482(4) 1 d PDU A 1
F9A F 1.0188(4) 0.2935(10) 0.0948(6) 0.040(3) Uani 0.482(4) 1 d PDU A 1
F10A F 1.0222(3) 0.1058(10) 0.1108(6) 0.028(2) Uani 0.482(4) 1 d PDU A 1
P1B P 0.9946(3) 0.2032(10) 0.0853(8) 0.024(2) Uani 0.291(9) 1 d PDU B 2
F5B F 0.9877(5) 0.2058(16) -0.0015(7) 0.039(5) Uani 0.291(9) 1 d PDU B 2
F6B F 1.0020(5) 0.2031(16) 0.1720(7) 0.029(4) Uani 0.291(9) 1 d PDU B 2
F7B F 0.9581(3) 0.1478(15) 0.0736(10) 0.037(3) Uani 0.291(9) 1 d PDU B 2
F8B F 0.9781(5) 0.3253(11) 0.0803(8) 0.035(3) Uani 0.291(9) 1 d PDU B 2
F9B F 1.0317(3) 0.2560(14) 0.0967(9) 0.032(4) Uani 0.291(9) 1 d PDU B 2
F10B F 1.0112(4) 0.0817(10) 0.0895(10) 0.034(3) Uani 0.291(9) 1 d PDU B 2
P1C P 0.9898(3) 0.2021(12) 0.0808(8) 0.026(2) Uani 0.227(9) 1 d PDU C 3
F5C F 0.9896(6) 0.1981(19) -0.0028(8) 0.035(5) Uani 0.227(9) 1 d PDU C 3
F6C F 0.9898(5) 0.2072(18) 0.1636(8) 0.029(4) Uani 0.227(9) 1 d PDU C 3
F7C F 0.9506(3) 0.2423(17) 0.0538(10) 0.027(4) Uani 0.227(9) 1 d PDU C 3
F8C F 1.0020(5) 0.3292(12) 0.0854(10) 0.032(4) Uani 0.227(9) 1 d PDU C 3
F9C F 1.0287(4) 0.161(2) 0.1069(11) 0.036(4) Uani 0.227(9) 1 d PDU C 3
F10C F 0.9772(6) 0.0751(12) 0.0749(11) 0.037(4) Uani 0.227(9) 1 d PDU C 3

loop_
_atom_site_aniso_label
_atom_site_aniso_U_11
_atom_site_aniso_U_22
_atom_site_aniso_U_33
_atom_site_aniso_U_23
_atom_site_aniso_U_13
_atom_site_aniso_U_12
B1 0.020(4) 0.019(4) 0.025(4) 0.004(3) 0.012(3) 0.000(3)
B2 0.028(4) 0.013(4) 0.027(4) -0.001(3) 0.013(3) -0.003(3)
B3 0.015(3) 0.019(4) 0.024(4) -0.002(3) 0.007(3) -0.003(3)
B4 0.020(4) 0.018(4) 0.024(4) -0.003(3) 0.009(3) 0.002(3)
B5 0.022(4) 0.019(4) 0.028(4) 0.009(3) 0.007(3) 0.003(3)
B6 0.024(4) 0.022(4) 0.024(4) 0.005(3) 0.009(3) -0.003(3)
B7 0.017(4) 0.030(5) 0.024(4) 0.005(3) 0.005(3) -0.003(3)
B8 0.020(4) 0.026(5) 0.027(4) 0.006(3) 0.004(3) 0.006(3)
B9 0.024(4) 0.008(3) 0.031(4) 0.000(3) 0.007(3) -0.003(3)
B10 0.026(4) 0.020(4) 0.028(4) 0.010(3) 0.002(3) 0.004(3)
C1 0.016(3) 0.012(3) 0.025(3) 0.000(2) 0.011(3) -0.002(2)
C2 0.017(3) 0.013(3) 0.020(3) -0.001(2) 0.008(3) 0.000(2)
C3 0.018(3) 0.020(3) 0.012(3) 0.002(2) 0.006(2) 0.004(2)
C4 0.033(4) 0.019(4) 0.029(4) 0.005(3) 0.023(3) 0.001(3)
C5 0.021(3) 0.010(3) 0.035(4) 0.006(3) 0.013(3) -0.002(2)
C6 0.020(3) 0.020(3) 0.026(3) -0.003(3) 0.011(3) -0.008(3)
C7 0.015(3) 0.016(3) 0.024(3) -0.003(2) 0.012(3) 0.004(2)
C8 0.023(3) 0.023(4) 0.021(3) -0.003(3) 0.008(3) -0.002(3)
C9 0.026(4) 0.038(4) 0.024(4) -0.009(3) 0.002(3) -0.001(3)
C10 0.023(4) 0.033(4) 0.029(4) -0.004(3) 0.003(3) -0.004(3)
C11 0.018(3) 0.020(3) 0.035(4) -0.002(3) 0.017(3) 0.001(3)
C12 0.021(3) 0.018(3) 0.023(3) 0.003(3) 0.014(3) 0.002(3)
C13 0.013(3) 0.016(3) 0.018(3) 0.002(2) 0.009(2) 0.000(2)
C14 0.019(3) 0.019(3) 0.022(3) 0.006(3) 0.009(3) 0.002(3)
C15 0.023(3) 0.017(3) 0.027(3) 0.003(3) 0.010(3) 0.005(3)
C16 0.040(4) 0.017(4) 0.030(4) -0.002(3) 0.018(3) 0.002(3)
C17 0.019(3) 0.019(3) 0.023(3) -0.004(3) 0.011(3) -0.004(3)
C18 0.017(3) 0.017(3) 0.021(3) -0.001(2) 0.011(3) -0.002(3)
C19 0.014(3) 0.029(4) 0.023(3) -0.003(3) 0.007(3) -0.005(3)
C20 0.021(3) 0.039(4) 0.024(3) -0.009(3) 0.007(3) -0.013(3)
C21 0.032(4) 0.022(4) 0.028(4) -0.005(3) 0.015(3) -0.013(3)
C22 0.021(3) 0.010(3) 0.026(3) 0.000(2) 0.009(3) -0.002(2)
C23 0.014(3) 0.015(3) 0.018(3) -0.002(2) 0.009(2) -0.003(2)
C24 0.017(3) 0.020(3) 0.032(4) 0.000(3) 0.015(3) -0.003(3)
C25 0.017(3) 0.019(3) 0.023(3) -0.001(2) 0.014(3) 0.000(3)
C26 0.011(3) 0.015(3) 0.015(3) 0.000(2) 0.003(2) -0.003(2)
C27 0.016(3) 0.004(3) 0.021(3) -0.002(2) 0.005(2) 0.000(2)
C28 0.016(3) 0.012(3) 0.018(3) 0.003(2) 0.007(2) 0.000(2)
C29 0.026(4) 0.016(3) 0.025(3) 0.001(2) 0.012(3) -0.008(3)
C30 0.024(4) 0.015(3) 0.031(4) 0.004(3) 0.006(3) -0.003(3)
C31 0.027(4) 0.039(5) 0.027(4) -0.007(3) 0.005(3) -0.001(3)
C32 0.019(4) 0.047(5) 0.045(5) 0.007(4) 0.005(3) -0.008(4)
C33 0.019(3) 0.008(3) 0.023(3) -0.005(2) 0.010(3) -0.004(2)
C34 0.015(3) 0.017(3) 0.034(4) 0.003(3) 0.012(3) 0.003(3)
C35 0.023(3) 0.019(4) 0.030(4) 0.000(3) 0.010(3) 0.006(3)
C36 0.034(4) 0.017(4) 0.033(4) 0.005(3) 0.014(3) 0.010(3)
C37 0.035(4) 0.015(3) 0.022(3) 0.009(3) 0.019(3) 0.004(3)
F1 0.030(2) 0.037(3) 0.019(2) 0.0053(16) 0.0119(18) 0.0027(18)
F2 0.039(3) 0.037(3) 0.043(3) -0.007(2) 0.025(2) -0.025(2)
F3 0.029(2) 0.032(2) 0.026(2) 0.0036(17) 0.0017(18) 0.0065(19)
F4 0.038(3) 0.019(2) 0.051(3) -0.0125(19) 0.010(2) 0.0044(19)
Ir1 0.01255(14) 0.01050(13) 0.01569(14) -0.00030(9) 0.00666(10) -0.00044(9)
N1 0.014(2) 0.008(3) 0.018(2) -0.0037(19) 0.005(2) -0.005(2)
N2 0.012(2) 0.018(3) 0.018(3) 0.000(2) 0.006(2) 0.001(2)
N3 0.012(2) 0.012(3) 0.017(2) 0.0014(19) 0.007(2) 0.000(2)
N4 0.015(3) 0.017(3) 0.018(3) -0.004(2) 0.007(2) -0.004(2)
C38 0.032(6) 0.035(7) 0.038(6) 0.000 0.001(5) 0.000
Cl1 0.107(9) 0.105(9) 0.072(7) 0.057(6) 0.063(6) 0.082(7)
Cl2 0.059(4) 0.080(6) 0.047(3) -0.019(4) 0.027(3) -0.041(5)
C39 0.048(8) 0.055(9) 0.070(10) 0.000 0.037(8) 0.000
Cl3 0.053(3) 0.065(3) 0.067(3) -0.005(3) 0.036(3) -0.013(3)
Cl4 0.080(5) 0.100(5) 0.082(4) -0.003(4) 0.037(4) 0.052(4)
P1A 0.018(2) 0.022(2) 0.024(2) 0.000(2) 0.005(2) 0.001(2)
F5A 0.030(5) 0.064(7) 0.027(5) 0.001(5) 0.007(4) 0.008(5)
F6A 0.036(7) 0.037(6) 0.023(5) -0.008(5) 0.004(5) 0.006(5)
F7A 0.022(5) 0.027(5) 0.035(5) 0.001(4) 0.008(4) -0.006(4)
F8A 0.030(5) 0.041(6) 0.043(5) 0.002(5) 0.007(5) 0.020(4)
F9A 0.033(6) 0.034(5) 0.051(5) 0.005(5) 0.009(5) -0.007(4)
F10A 0.021(5) 0.027(5) 0.034(5) -0.004(4) 0.005(4) 0.006(4)
P1B 0.020(3) 0.027(3) 0.027(3) 0.000(3) 0.008(3) 0.004(3)
F5B 0.035(8) 0.053(8) 0.028(7) 0.007(7) 0.006(7) 0.001(7)
F6B 0.030(7) 0.034(7) 0.024(7) -0.002(6) 0.010(6) 0.002(6)
F7B 0.021(6) 0.042(7) 0.046(6) -0.005(6) 0.006(5) -0.004(6)
F8B 0.030(6) 0.029(6) 0.038(6) -0.006(5) -0.001(6) 0.006(6)
F9B 0.013(6) 0.037(8) 0.039(7) 0.007(6) 0.000(6) -0.003(6)
F10B 0.037(7) 0.027(6) 0.042(7) -0.004(6) 0.017(6) 0.005(6)
P1C 0.022(4) 0.029(4) 0.029(4) -0.001(3) 0.009(3) -0.001(3)
F5C 0.029(8) 0.054(9) 0.024(8) 0.002(8) 0.012(7) 0.006(8)
F6C 0.027(8) 0.032(7) 0.029(7) 0.000(7) 0.013(7) 0.003(7)
F7C 0.018(7) 0.034(8) 0.031(8) 0.003(7) 0.010(6) -0.011(7)
F8C 0.024(7) 0.030(7) 0.038(6) 0.004(6) 0.005(6) -0.009(6)
F9C 0.022(6) 0.040(7) 0.043(6) -0.002(7) 0.005(6) 0.013(6)
F10C 0.037(7) 0.028(7) 0.038(7) -0.006(6) 0.001(7) -0.004(7)

loop_
_atom_type_symbol
_atom_type_description
_atom_type_scat_dispersion_real
_atom_type_scat_dispersion_imag
_atom_type_scat_source
C C 0.0033 0.0016 'International Tables Vol C Tables 4.2.6.8 and 6.1.1.4'
H H 0.0000 0.0000 'International Tables Vol C Tables 4.2.6.8 and 6.1.1.4'
B B 0.0013 0.0007 'International Tables Vol C Tables 4.2.6.8 and 6.1.1.4'
N N 0.0061 0.0033 'International Tables Vol C Tables 4.2.6.8 and 6.1.1.4'
F F 0.0171 0.0103 'International Tables Vol C Tables 4.2.6.8 and 6.1.1.4'
P P 0.1023 0.0942 'International Tables Vol C Tables 4.2.6.8 and 6.1.1.4'
Cl Cl 0.1484 0.1585 'International Tables Vol C Tables 4.2.6.8 and 6.1.1.4'
Ir Ir -1.4442 7.9887 'International Tables Vol C Tables 4.2.6.8 and 6.1.1.4'

loop_
_geom_angle_atom_site_label_1
_geom_angle_atom_site_label_2
_geom_angle_atom_site_label_3
_geom_angle
_geom_angle_site_symmetry_1
_geom_angle_site_symmetry_3
C28 B1 C29 58.1(4) . .
C28 B1 B2 59.0(4) . .
C29 B1 B2 105.8(5) . .
C28 B1 B6 105.3(5) . .
C29 B1 B6 104.7(5) . .
B2 B1 B6 60.3(4) . .
C28 B1 B5 104.8(5) . .
C29 B1 B5 57.7(4) . .
B2 B1 B5 108.5(5) . .
B6 B1 B5 60.3(4) . .
C28 B1 H1 124.0 . .
C29 B1 H1 124.3 . .
B2 B1 H1 121.5 . .
B6 B1 H1 122.8 . .
B5 B1 H1 122.3 . .
C28 B2 B1 59.3(4) . .
C28 B2 B6 105.2(5) . .
B1 B2 B6 59.9(4) . .
C28 B2 B3 58.8(4) . .
B1 B2 B3 108.1(5) . .
B6 B2 B3 107.4(5) . .
C28 B2 B7 105.8(5) . .
B1 B2 B7 108.8(5) . .
B6 B2 B7 60.2(5) . .
B3 B2 B7 59.9(4) . .
C28 B2 H2 124.0 . .
B1 B2 H2 121.1 . .
B6 B2 H2 122.6 . .
B3 B2 H2 121.9 . .
B7 B2 H2 121.7 . .
C28 B3 B8 105.7(5) . .
C28 B3 B7 106.1(5) . .
B8 B3 B7 61.2(5) . .
C28 B3 B2 59.0(4) . .
B8 B3 B2 108.7(5) . .
B7 B3 B2 60.1(4) . .
C28 B3 B4 58.7(4) . .
B8 B3 B4 59.8(4) . .
B7 B3 B4 108.7(5) . .
B2 B3 B4 107.6(5) . .
C28 B3 H3 124.1 . .
B8 B3 H3 121.7 . .
B7 B3 H3 121.4 . .
B2 B3 H3 121.6 . .
B4 B3 H3 121.8 . .
C29 B4 C28 59.1(4) . .
C29 B4 B8 106.3(6) . .
C28 B4 B8 105.6(5) . .
C29 B4 B9 58.6(4) . .
C28 B4 B9 105.9(5) . .
B8 B4 B9 60.6(5) . .
C29 B4 B3 106.3(5) . .
C28 B4 B3 58.7(4) . .
B8 B4 B3 59.7(4) . .
B9 B4 B3 108.0(6) . .
C29 B4 H4 123.1 . .
C28 B4 H4 123.6 . .
B8 B4 H4 122.4 . .
B9 B4 H4 122.0 . .
B3 B4 H4 122.1 . .
C29 B5 B9 59.0(4) . .
C29 B5 B10 105.7(6) . .
B9 B5 B10 60.2(5) . .
C29 B5 B6 105.8(5) . .
B9 B5 B6 107.7(6) . .
B10 B5 B6 59.4(5) . .
C29 B5 B1 60.1(4) . .
B9 B5 B1 108.6(5) . .
B10 B5 B1 107.3(6) . .
B6 B5 B1 59.3(4) . .
C29 B5 H5 123.4 . .
B9 B5 H5 121.3 . .
B10 B5 H5 122.6 . .
B6 B5 H5 122.7 . .
B1 B5 H5 121.4 . .
B1 B6 B10 108.8(6) . .
B1 B6 B2 59.9(4) . .
B10 B6 B2 108.6(6) . .
B1 B6 B7 108.6(5) . .
B10 B6 B7 61.0(5) . .
B2 B6 B7 60.0(5) . .
B1 B6 B5 60.3(4) . .
B10 B6 B5 60.3(5) . .
B2 B6 B5 108.2(6) . .
B7 B6 B5 109.1(6) . .
B1 B6 H6 121.4 . .
B10 B6 H6 121.0 . .
B2 B6 H6 121.8 . .
B7 B6 H6 121.0 . .
B5 B6 H6 121.3 . .
B3 B7 B2 60.0(4) . .
B3 B7 B6 107.2(5) . .
B2 B7 B6 59.8(5) . .
B3 B7 B10 106.8(5) . .
B2 B7 B10 107.1(6) . .
B6 B7 B10 59.2(5) . .
B3 B7 B8 59.4(4) . .
B2 B7 B8 107.2(5) . .
B6 B7 B8 106.6(6) . .
B10 B7 B8 59.4(5) . .
B3 B7 H7 122.2 . .
B2 B7 H7 121.9 . .
B6 B7 H7 122.5 . .
B10 B7 H7 122.5 . .
B8 B7 H7 122.5 . .
B3 B8 B4 60.5(4) . .
B3 B8 B10 107.5(6) . .
B4 B8 B10 107.3(6) . .
B3 B8 B9 107.9(5) . .
B4 B8 B9 59.7(4) . .
B10 B8 B9 59.4(5) . .
B3 B8 B7 59.5(4) . .
B4 B8 B7 107.9(6) . .
B10 B8 B7 60.2(5) . .
B9 B8 B7 107.7(6) . .
B3 B8 H8 121.8 . .
B4 B8 H8 121.8 . .
B10 B8 H8 122.2 . .
B9 B8 H8 122.0 . .
B7 B8 H8 121.8 . .
C29 B9 B5 59.1(4) . .
C29 B9 B10 106.3(6) . .
B5 B9 B10 60.8(5) . .
C29 B9 B4 58.8(4) . .
B5 B9 B4 107.9(5) . .
B10 B9 B4 107.9(6) . .
C29 B9 B8 105.7(5) . .
B5 B9 B8 108.8(6) . .
B10 B9 B8 60.2(5) . .
B4 B9 B8 59.7(4) . .
C29 B9 H9 123.8 . .
B5 B9 H9 121.1 . .
B10 B9 H9 121.7 . .
B4 B9 H9 122.0 . .
B8 B9 H9 122.0 . .
B6 B10 B9 107.5(6) . .
B6 B10 B5 60.3(5) . .
B9 B10 B5 59.0(5) . .
B6 B10 B8 107.8(6) . .
B9 B10 B8 60.3(5) . .
B5 B10 B8 107.5(5) . .
B6 B10 B7 59.8(5) . .
B9 B10 B7 108.6(6) . .
B5 B10 B7 108.3(6) . .
B8 B10 B7 60.4(5) . .
B6 B10 H10 121.9 . .
B9 B10 H10 121.9 . .
B5 B10 H10 122.0 . .
B8 B10 H10 121.7 . .
B7 B10 H10 121.2 . .
C6 C1 C2 119.1(6) . .
C6 C1 Ir1 127.0(5) . .
C2 C1 Ir1 113.9(4) . .
C3 C2 C1 118.1(6) . .
C3 C2 C7 125.7(6) . .
C1 C2 C7 116.1(6) . .
F1 C3 C2 120.6(6) . .
F1 C3 C4 116.1(6) . .
C2 C3 C4 123.3(6) . .
C5 C4 C3 116.3(6) . .
C5 C4 H4A 121.8 . .
C3 C4 H4A 121.8 . .
F2 C5 C6 119.1(6) . .
F2 C5 C4 117.2(6) . .
C6 C5 C4 123.6(6) . .
C5 C6 C1 119.5(6) . .
C5 C6 H6A 120.3 . .
C1 C6 H6A 120.3 . .
N1 C7 C8 120.2(6) . .
N1 C7 C2 112.6(5) . .
C8 C7 C2 127.2(6) . .
C9 C8 C7 119.9(6) . .
C9 C8 H8A 120.0 . .
C7 C8 H8A 120.0 . .
C10 C9 C8 119.7(7) . .
C10 C9 H9A 120.1 . .
C8 C9 H9A 120.1 . .
C11 C10 C9 118.2(7) . .
C11 C10 H10A 120.9 . .
C9 C10 H10A 120.9 . .
C10 C11 N1 123.5(6) . .
C10 C11 H11A 118.3 . .
N1 C11 H11A 118.3 . .
C17 C12 C13 119.0(6) . .
C17 C12 Ir1 127.2(5) . .
C13 C12 Ir1 113.6(5) . .
C12 C13 C14 118.7(6) . .
C12 C13 C18 116.6(6) . .
C14 C13 C18 124.6(6) . .
F3 C14 C15 117.1(6) . .
F3 C14 C13 120.9(6) . .
C15 C14 C13 122.0(6) . .
C16 C15 C14 117.0(6) . .
C16 C15 H15A 121.5 . .
C14 C15 H15A 121.5 . .
F4 C16 C15 117.6(6) . .
F4 C16 C17 118.7(6) . .
C15 C16 C17 123.6(6) . .
C16 C17 C12 119.6(6) . .
C16 C17 H17A 120.2 . .
C12 C17 H17A 120.2 . .
N2 C18 C19 119.6(6) . .
N2 C18 C13 112.8(6) . .
C19 C18 C13 127.6(6) . .
C20 C19 C18 119.7(6) . .
C20 C19 H19A 120.1 . .
C18 C19 H19A 120.1 . .
C19 C20 C21 120.1(6) . .
C19 C20 H20A 119.9 . .
C21 C20 H20A 119.9 . .
C20 C21 C22 118.8(7) . .
C20 C21 H21A 120.6 . .
C22 C21 H21A 120.6 . .
N2 C22 C21 121.7(6) . .
N2 C22 H22A 119.1 . .
C21 C22 H22A 119.1 . .
N3 C23 C24 121.1(6) . .
N3 C23 C33 114.8(5) . .
C24 C23 C33 124.1(6) . .
C23 C24 C25 119.2(6) . .
C23 C24 H24A 120.4 . .
C25 C24 H24A 120.4 . .
C26 C25 C24 120.3(6) . .
C26 C25 H25A 119.9 . .
C24 C25 H25A 119.9 . .
C25 C26 C27 117.5(6) . .
C25 C26 C28 123.7(6) . .
C27 C26 C28 118.8(5) . .
N3 C27 C26 122.4(6) . .
N3 C27 H27A 118.8 . .
C26 C27 H27A 118.8 . .
C26 C28 C29 120.2(5) . .
C26 C28 B3 119.0(5) . .
C29 C28 B3 110.3(5) . .
C26 C28 B4 116.8(5) . .
C29 C28 B4 60.2(4) . .
B3 C28 B4 62.6(4) . .
C26 C28 B2 120.9(5) . .
C29 C28 B2 110.7(5) . .
B3 C28 B2 62.2(4) . .
B4 C28 B2 113.4(5) . .
C26 C28 B1 119.9(5) . .
C29 C28 B1 61.6(4) . .
B3 C28 B1 112.8(5) . .
B4 C28 B1 112.7(5) . .
B2 C28 B1 61.6(4) . .
C30 C29 C28 115.5(5) . .
C30 C29 B9 124.0(6) . .
C28 C29 B9 110.4(5) . .
C30 C29 B5 124.1(6) . .
C28 C29 B5 110.1(5) . .
B9 C29 B5 61.8(5) . .
C30 C29 B4 116.4(6) . .
C28 C29 B4 60.7(4) . .
B9 C29 B4 62.6(5) . .
B5 C29 B4 113.2(6) . .
C30 C29 B1 117.2(6) . .
C28 C29 B1 60.3(4) . .
B9 C29 B1 112.6(5) . .
B5 C29 B1 62.2(4) . .
B4 C29 B1 112.0(5) . .
C32 C30 C31 110.1(7) . .
C32 C30 C29 115.4(6) . .
C31 C30 C29 111.5(6) . .
C32 C30 H30A 106.4 . .
C31 C30 H30A 106.4 . .
C29 C30 H30A 106.4 . .
C30 C31 H31A 109.5 . .
C30 C31 H31B 109.5 . .
H31A C31 H31B 109.5 . .
C30 C31 H31C 109.5 . .
H31A C31 H31C 109.5 . .
H31B C31 H31C 109.5 . .
C30 C32 H32A 109.5 . .
C30 C32 H32B 109.5 . .
H32A C32 H32B 109.5 . .
C30 C32 H32C 109.5 . .
H32A C32 H32C 109.5 . .
H32B C32 H32C 109.5 . .
N4 C33 C34 122.0(6) . .
N4 C33 C23 114.9(5) . .
C34 C33 C23 123.1(6) . .
C35 C34 C33 118.9(6) . .
C35 C34 H34A 120.5 . .
C33 C34 H34A 120.5 . .
C34 C35 C36 120.2(6) . .
C34 C35 H35A 119.9 . .
C36 C35 H35A 119.9 . .
C37 C36 C35 117.5(6) . .
C37 C36 H36A 121.3 . .
C35 C36 H36A 121.3 . .
N4 C37 C36 124.1(6) . .
N4 C37 H37A 117.9 . .
C36 C37 H37A 117.9 . .
C12 Ir1 C1 89.9(3) . .
C12 Ir1 N2 80.6(2) . .
C1 Ir1 N2 94.1(2) . .
C12 Ir1 N1 96.6(2) . .
C1 Ir1 N1 80.2(2) . .
N2 Ir1 N1 173.7(2) . .
C12 Ir1 N3 94.7(2) . .
C1 Ir1 N3 175.3(2) . .
N2 Ir1 N3 87.3(2) . .
N1 Ir1 N3 98.55(19) . .
C12 Ir1 N4 170.7(2) . .
C1 Ir1 N4 99.3(2) . .
N2 Ir1 N4 97.5(2) . .
N1 Ir1 N4 86.1(2) . .
N3 Ir1 N4 76.1(2) . .
C7 N1 C11 118.5(5) . .
C7 N1 Ir1 117.1(4) . .
C11 N1 Ir1 124.4(4) . .
C22 N2 C18 120.0(6) . .
C22 N2 Ir1 123.7(4) . .
C18 N2 Ir1 116.3(4) . .
C27 N3 C23 119.4(5) . .
C27 N3 Ir1 123.2(4) . .
C23 N3 Ir1 117.3(4) . .
C37 N4 C33 117.2(6) . .
C37 N4 Ir1 125.9(4) . .
C33 N4 Ir1 116.3(4) . .
Cl2 C38 Cl2 134.2(9) . 2
Cl2 C38 Cl1 23.4(5) . 2
Cl2 C38 Cl1 110.8(8) 2 2
Cl2 C38 Cl1 110.8(8) . .
Cl2 C38 Cl1 23.4(5) 2 .
Cl1 C38 Cl1 87.5(9) 2 .
Cl2 C38 H38A 113.4 . .
Cl2 C38 H38A 100.4 2 .
Cl1 C38 H38A 129.2 2 .
Cl1 C38 H38A 116.2 . .
Cl2 C38 H38B 103.1 . .
Cl2 C38 H38B 94.8 2 .
Cl1 C38 H38B 108.8 2 .
Cl1 C38 H38B 104.6 . .
H38A C38 H38B 107.3 . .
Cl2 Cl1 C38 77.9(12) 2 .
Cl2 Cl1 Cl1 124.0(13) 2 2
C38 Cl1 Cl1 46.2(5) . 2
Cl1 Cl2 C38 78.7(13) 2 .
Cl4 C39 Cl4 78.5(8) . 2_755
Cl4 C39 Cl3 110.8(7) . .
Cl4 C39 Cl3 38.3(3) 2_755 .
Cl4 C39 Cl3 38.3(3) . 2_755
Cl4 C39 Cl3 110.8(7) 2_755 2_755
Cl3 C39 Cl3 147.8(9) . 2_755
Cl4 C39 H39A 105.2 . .
Cl4 C39 H39A 93.1 2_755 .
Cl3 C39 H39A 103.3 . .
Cl3 C39 H39A 83.3 2_755 .
Cl4 C39 H39B 116.3 . .
Cl4 C39 H39B 151.2 2_755 .
Cl3 C39 H39B 114.4 . .
Cl3 C39 H39B 93.4 2_755 .
H39A C39 H39B 105.4 . .
Cl4 Cl3 C39 70.1(5) 2_755 .
Cl3 Cl4 C39 71.6(4) 2_755 .
Cl3 Cl4 Cl4 114.8(5) 2_755 2_755
C39 Cl4 Cl4 50.8(4) . 2_755
F9A P1A F5A 90.6(6) . .
F9A P1A F8A 90.0(6) . .
F5A P1A F8A 90.9(6) . .
F9A P1A F6A 89.7(6) . .
F5A P1A F6A 179.3(8) . .
F8A P1A F6A 89.8(6) . .
F9A P1A F7A 179.6(8) . .
F5A P1A F7A 89.8(6) . .
F8A P1A F7A 89.8(6) . .
F6A P1A F7A 90.0(6) . .
F9A P1A F10A 90.5(6) . .
F5A P1A F10A 89.6(6) . .
F8A P1A F10A 179.2(7) . .
F6A P1A F10A 89.7(6) . .
F7A P1A F10A 89.6(6) . .
F7B P1B F6B 90.7(7) . .
F7B P1B F10B 89.8(7) . .
F6B P1B F10B 90.4(7) . .
F7B P1B F9B 178.6(9) . .
F6B P1B F9B 89.7(7) . .
F10B P1B F9B 88.9(7) . .
F7B P1B F5B 90.4(7) . .
F6B P1B F5B 178.7(10) . .
F10B P1B F5B 90.3(7) . .
F9B P1B F5B 89.2(7) . .
F7B P1B F8B 90.6(7) . .
F6B P1B F8B 90.2(7) . .
F10B P1B F8B 179.3(10) . .
F9B P1B F8B 90.8(7) . .
F5B P1B F8B 89.1(7) . .
F6C P1C F9C 90.5(7) . .
F6C P1C F8C 90.3(7) . .
F9C P1C F8C 90.5(7) . .
F6C P1C F10C 90.3(7) . .
F9C P1C F10C 90.0(7) . .
F8C P1C F10C 179.2(11) . .
F6C P1C F5C 179.5(11) . .
F9C P1C F5C 89.8(7) . .
F8C P1C F5C 89.3(7) . .
F10C P1C F5C 90.0(7) . .
F6C P1C F7C 89.9(7) . .
F9C P1C F7C 179.5(10) . .
F8C P1C F7C 89.9(7) . .
F10C P1C F7C 89.6(7) . .
F5C P1C F7C 89.8(7) . .

loop_
_geom_bond_atom_site_label_1
_geom_bond_atom_site_label_2
_geom_bond_distance
_geom_bond_site_symmetry_2
B1 C28 1.726(10) .
B1 C29 1.749(10) .
B1 B2 1.766(11) .
B1 B6 1.767(11) .
B1 B5 1.785(11) .
B1 H1 1.1200 .
B2 C28 1.721(10) .
B2 B6 1.774(11) .
B2 B3 1.776(11) .
B2 B7 1.777(11) .
B2 H2 1.1200 .
B3 C28 1.717(9) .
B3 B8 1.772(11) .
B3 B7 1.774(11) .
B3 B4 1.785(10) .
B3 H3 1.1200 .
B4 C29 1.708(11) .
B4 C28 1.717(10) .
B4 B8 1.773(11) .
B4 B9 1.773(11) .
B4 H4 1.1200 .
B5 C29 1.706(10) .
B5 B9 1.752(12) .
B5 B10 1.784(11) .
B5 B6 1.784(12) .
B5 H5 1.1200 .
B6 B10 1.769(13) .
B6 B7 1.781(12) .
B6 H6 1.1200 .
B7 B10 1.801(12) .
B7 B8 1.804(12) .
B7 H7 1.1200 .
B8 B10 1.787(13) .
B8 B9 1.789(11) .
B8 H8 1.1200 .
B9 C29 1.704(10) .
B9 B10 1.773(12) .
B9 H9 1.1200 .
B10 H10 1.1200 .
C1 C6 1.406(9) .
C1 C2 1.417(9) .
C1 Ir1 2.007(6) .
C2 C3 1.390(9) .
C2 C7 1.462(9) .
C3 F1 1.362(7) .
C3 C4 1.390(10) .
C4 C5 1.382(10) .
C4 H4A 0.9500 .
C5 F2 1.352(8) .
C5 C6 1.365(9) .
C6 H6A 0.9500 .
C7 N1 1.358(8) .
C7 C8 1.395(9) .
C8 C9 1.385(10) .
C8 H8A 0.9500 .
C9 C10 1.383(11) .
C9 H9A 0.9500 .
C10 C11 1.360(10) .
C10 H10A 0.9500 .
C11 N1 1.368(8) .
C11 H11A 0.9500 .
C12 C17 1.398(9) .
C12 C13 1.405(9) .
C12 Ir1 2.007(6) .
C13 C14 1.408(9) .
C13 C18 1.461(9) .
C14 F3 1.351(7) .
C14 C15 1.391(10) .
C15 C16 1.363(10) .
C15 H15A 0.9500 .
C16 F4 1.358(8) .
C16 C17 1.374(10) .
C17 H17A 0.9500 .
C18 N2 1.362(8) .
C18 C19 1.400(9) .
C19 C20 1.375(11) .
C19 H19A 0.9500 .
C20 C21 1.376(11) .
C20 H20A 0.9500 .
C21 C22 1.378(9) .
C21 H21A 0.9500 .
C22 N2 1.356(8) .
C22 H22A 0.9500 .
C23 N3 1.349(8) .
C23 C24 1.381(9) .
C23 C33 1.477(9) .
C24 C25 1.386(9) .
C24 H24A 0.9500 .
C25 C26 1.381(9) .
C25 H25A 0.9500 .
C26 C27 1.393(8) .
C26 C28 1.492(8) .
C27 N3 1.347(8) .
C27 H27A 0.9500 .
C28 C29 1.689(9) .
C29 C30 1.540(10) .
C30 C32 1.518(11) .
C30 C31 1.522(10) .
C30 H30A 1.0000 .
C31 H31A 0.9800 .
C31 H31B 0.9800 .
C31 H31C 0.9800 .
C32 H32A 0.9800 .
C32 H32B 0.9800 .
C32 H32C 0.9800 .
C33 N4 1.358(8) .
C33 C34 1.386(9) .
C34 C35 1.377(9) .
C34 H34A 0.9500 .
C35 C36 1.381(10) .
C35 H35A 0.9500 .
C36 C37 1.376(9) .
C36 H36A 0.9500 .
C37 N4 1.348(8) .
C37 H37A 0.9500 .
Ir1 N2 2.040(5) .
Ir1 N1 2.040(5) .
Ir1 N3 2.121(5) .
Ir1 N4 2.134(5) .
C38 Cl2 1.747(10) .
C38 Cl2 1.747(10) 2
C38 Cl1 1.752(10) 2
C38 Cl1 1.752(10) .
C38 H38A 0.9039 .
C38 H38B 1.0297 .
Cl1 Cl2 0.709(16) 2
Cl1 Cl1 2.42(2) 2
Cl2 Cl1 0.709(16) 2
C39 Cl4 1.742(10) .
C39 Cl4 1.742(10) 2_755
C39 Cl3 1.758(6) .
C39 Cl3 1.758(6) 2_755
C39 H39A 1.0428 .
C39 H39B 0.9138 .
Cl3 Cl4 1.149(9) 2_755
Cl4 Cl3 1.149(9) 2_755
Cl4 Cl4 2.204(14) 2_755
P1A F9A 1.589(9) .
P1A F5A 1.592(9) .
P1A F8A 1.598(9) .
P1A F6A 1.602(9) .
P1A F7A 1.601(9) .
P1A F10A 1.603(9) .
P1B F7B 1.591(11) .
P1B F6B 1.594(11) .
P1B F10B 1.599(11) .
P1B F9B 1.600(11) .
P1B F5B 1.600(11) .
P1B F8B 1.602(11) .
P1C F6C 1.590(11) .
P1C F9C 1.595(11) .
P1C F8C 1.597(11) .
P1C F10C 1.600(11) .
P1C F5C 1.601(11) .
P1C F7C 1.604(11) .
